data_7231513
loop_
_publ_author_name
'Bolla, Geetha'
'Nangia, Ashwini'

_publ_section_title
;
 Novel pharmaceutical salts of albendazole
;
_journal_issue 41
_journal_name_full CrystEngComm
_journal_page_first 6394
_journal_paper_doi 10.1039/C8CE01311J
_journal_volume 20
_journal_year 2018
_chemical_formula_moiety 'C12 H16 N3 O2 S, C6 H5 O3 S, H2 O'
_chemical_formula_sum 'C18 H23 N3 O6 S2'
_chemical_formula_weight 441.51
_chemical_melting_point 432
_chemical_name_common 'ABZ BSAH'
_chemical_name_systematic 'Albendazole benzene sulfonic acid hydrate'
_space_group_crystal_system triclinic
_space_group_IT_number 2
_space_group_name_Hall '-P 1'
_space_group_name_H-M_alt 'P -1'
_symmetry_space_group_name_Hall '-P 1'
_symmetry_space_group_name_H-M 'P -1'
_atom_sites_solution_hydrogens mixed
_audit_creation_method SHELXL-2016/6
_audit_update_record
;
2018-04-05 deposited with the CCDC.
2018-09-11 downloaded from the CCDC.
;
_cell_angle_alpha 84.984(7)
_cell_angle_beta 89.142(6)
_cell_angle_gamma 63.976(7)
_cell_formula_units_Z 2
_cell_length_a 8.9020(6)
_cell_length_b 9.2715(8)
_cell_length_c 14.2635(12)
_cell_measurement_reflns_used 1375
_cell_measurement_temperature 298(2)
_cell_measurement_theta_max 26.3143
_cell_measurement_theta_min 2.7237
_cell_volume 1053.47(16)
_computing_structure_refinement 'SHELXL-2016/6 (Sheldrick, 2016)'
_diffrn_ambient_temperature 298(2)
_diffrn_measured_fraction_theta_full 0.998
_diffrn_measured_fraction_theta_max 0.998
_diffrn_measurement_device_type 'Xcalibur, Eos, Gemini'
_diffrn_measurement_method '\w scans'
_diffrn_radiation_type MoK\a
_diffrn_radiation_wavelength 0.71073
_diffrn_reflns_av_R_equivalents 0.0398
_diffrn_reflns_av_unetI/netI 0.0666
_diffrn_reflns_Laue_measured_fraction_full 0.998
_diffrn_reflns_Laue_measured_fraction_max 0.998
_diffrn_reflns_limit_h_max 10
_diffrn_reflns_limit_h_min -10
_diffrn_reflns_limit_k_max 9
_diffrn_reflns_limit_k_min -10
_diffrn_reflns_limit_l_max 15
_diffrn_reflns_limit_l_min -16
_diffrn_reflns_number 6424
_diffrn_reflns_point_group_measured_fraction_full 0.998
_diffrn_reflns_point_group_measured_fraction_max 0.998
_diffrn_reflns_theta_full 24.710
_diffrn_reflns_theta_max 24.710
_diffrn_reflns_theta_min 2.729
_exptl_absorpt_coefficient_mu 0.292
_exptl_crystal_colour colorless
_exptl_crystal_density_diffrn 1.392
_exptl_crystal_description plate
_exptl_crystal_F_000 464
_exptl_crystal_size_max 0.20
_exptl_crystal_size_mid 0.20
_exptl_crystal_size_min 0.18
_refine_diff_density_max 0.385
_refine_diff_density_min -0.449
_refine_diff_density_rms 0.050
_refine_ls_extinction_method none
_refine_ls_goodness_of_fit_ref 1.026
_refine_ls_hydrogen_treatment constr
_refine_ls_matrix_type full
_refine_ls_number_parameters 267
_refine_ls_number_reflns 3587
_refine_ls_number_restraints 0
_refine_ls_restrained_S_all 1.026
_refine_ls_R_factor_all 0.1073
_refine_ls_R_factor_gt 0.0639
_refine_ls_shift/su_max 0.000
_refine_ls_shift/su_mean 0.000
_refine_ls_structure_factor_coef Fsqd
_refine_ls_weighting_details 'w=1/[\s^2^(Fo^2^)+(0.0680P)^2^+0.2474P] where P=(Fo^2^+2Fc^2^)/3'
_refine_ls_weighting_scheme calc
_refine_ls_wR_factor_gt 0.1434
_refine_ls_wR_factor_ref 0.1709
_reflns_Friedel_coverage 0.000
_reflns_number_gt 2175
_reflns_number_total 3587
_reflns_threshold_expression 'I > 2\s(I)'
_cod_data_source_file c8ce01311j2.cif
_cod_data_source_block ABZ-BSAH
_cod_depositor_comments 'Adding full bibliography for 7231513--7231518.cif.'
_cod_database_code 7231513
_shelx_shelxl_version_number 2016/6
_shelx_space_group_comment
;
The symmetry employed for this shelxl refinement is uniquely defined
by the following loop, which should always be used as a source of
symmetry information in preference to the above space-group names.
They are only intended as comments.
;

loop_
_space_group_symop_operation_xyz
'x, y, z'
'-x, -y, -z'

loop_
_atom_site_label
_atom_site_type_symbol
_atom_site_fract_x
_atom_site_fract_y
_atom_site_fract_z
_atom_site_U_iso_or_equiv
_atom_site_adp_type
_atom_site_occupancy
_atom_site_site_symmetry_order
_atom_site_calc_flag
_atom_site_refinement_flags_posn
_atom_site_refinement_flags_adp
S2 S 0.39237(12) 0.32980(12) 0.34358(7) 0.0588(4) Uani 1 1 d . .
S1 S 0.01059(15) 1.09085(15) 0.80739(9) 0.0846(5) Uani 1 1 d . .
N2 N -0.2246(3) 0.9124(3) 0.4746(2) 0.0529(8) Uani 1 1 d . .
H2A H -0.313601 0.955600 0.439382 0.063 Uiso 1 1 calc R U
N1 N 0.0217(3) 0.7441(3) 0.5300(2) 0.0572(9) Uani 1 1 d . .
H1A H 0.117316 0.661172 0.536484 0.069 Uiso 1 1 calc R U
O1 O -0.3275(3) 0.8158(3) 0.3233(2) 0.0750(9) Uani 1 1 d . .
N3 N -0.0710(3) 0.6735(4) 0.3957(2) 0.0576(9) Uani 1 1 d . .
H3A H 0.022705 0.588940 0.394320 0.069 Uiso 1 1 calc R U
O6 O 0.3301(3) 0.5057(4) 0.5672(2) 0.0743(9) Uani 1 1 d G .
H6A H 0.405364 0.521148 0.594456 0.112 Uiso 1 1 d G U
H6B H 0.363035 0.473040 0.513414 0.112 Uiso 1 1 d G U
C2 C -0.1950(4) 0.9754(4) 0.5521(3) 0.0501(9) Uani 1 1 d . .
C7 C -0.0382(4) 0.8693(4) 0.5879(3) 0.0524(10) Uani 1 1 d . .
C13 C 0.3185(4) 0.3000(5) 0.2369(2) 0.0503(10) Uani 1 1 d . .
O2 O -0.1368(3) 0.5830(3) 0.2724(2) 0.0742(9) Uani 1 1 d . .
C1 C -0.0923(4) 0.7730(4) 0.4633(3) 0.0508(10) Uani 1 1 d . .
O5 O 0.4961(4) 0.1761(3) 0.3891(2) 0.0943(12) Uani 1 1 d . .
O3 O 0.2475(3) 0.4142(3) 0.39820(18) 0.0855(11) Uani 1 1 d . .
C6 C 0.0328(4) 0.8960(5) 0.6647(3) 0.0606(11) Uani 1 1 d . .
H6 H 0.138867 0.822727 0.687360 0.073 Uiso 1 1 calc R U
C5 C -0.0591(5) 1.0371(5) 0.7082(3) 0.0600(11) Uani 1 1 d . .
C4 C -0.2188(5) 1.1438(4) 0.6713(3) 0.0638(12) Uani 1 1 d . .
H4 H -0.280089 1.237151 0.700662 0.077 Uiso 1 1 calc R U
C8 C -0.1918(5) 0.7009(5) 0.3292(3) 0.0607(11) Uani 1 1 d . .
C3 C -0.2880(5) 1.1161(4) 0.5941(3) 0.0602(11) Uani 1 1 d . .
H3 H -0.393539 1.188943 0.570557 0.072 Uiso 1 1 calc R U
C14 C 0.2355(5) 0.4303(5) 0.1719(3) 0.0713(13) Uani 1 1 d . .
H14 H 0.219347 0.532743 0.184574 0.086 Uiso 1 1 calc R U
C18 C 0.3434(5) 0.1505(5) 0.2175(3) 0.0680(12) Uani 1 1 d . .
H18 H 0.401448 0.061934 0.260400 0.082 Uiso 1 1 calc R U
C17 C 0.2824(7) 0.1308(6) 0.1340(3) 0.0898(15) Uani 1 1 d . .
H17 H 0.297073 0.028808 0.121276 0.108 Uiso 1 1 calc R U
O4 O 0.4780(5) 0.4272(5) 0.3173(2) 0.1164(13) Uani 1 1 d . .
C15 C 0.1770(6) 0.4083(7) 0.0888(3) 0.0896(16) Uani 1 1 d . .
H15 H 0.120825 0.496199 0.045117 0.108 Uiso 1 1 calc R U
C16 C 0.2005(6) 0.2593(7) 0.0696(3) 0.0904(16) Uani 1 1 d . .
H16 H 0.160992 0.244760 0.012901 0.108 Uiso 1 1 calc R U
C9 C -0.2532(6) 0.5946(6) 0.2010(3) 0.0971(17) Uani 1 1 d . .
H9A H -0.198579 0.512203 0.159133 0.146 Uiso 1 1 calc R U
H9B H -0.294363 0.698562 0.166189 0.146 Uiso 1 1 calc R U
H9C H -0.344884 0.580861 0.229624 0.146 Uiso 1 1 calc R U
C10 C 0.1931(7) 0.9154(9) 0.8482(4) 0.161(4) Uani 1 1 d . .
H10A H 0.192108 0.828371 0.815421 0.193 Uiso 1 1 calc R U
H10B H 0.287007 0.932720 0.824267 0.193 Uiso 1 1 calc R U
C11 C 0.2284(10) 0.8632(12) 0.9275(6) 0.301(9) Uani 1 1 d . .
H11B H 0.128031 0.857053 0.950344 0.361 Uiso 1 1 calc R U
H11A H 0.232293 0.951793 0.957144 0.361 Uiso 1 1 calc R U
C12 C 0.3576(9) 0.7267(9) 0.9743(5) 0.189(4) Uani 1 1 d . .
H12A H 0.416113 0.650239 0.929783 0.283 Uiso 1 1 calc R U
H12C H 0.311205 0.678698 1.021417 0.283 Uiso 1 1 calc R U
H12B H 0.433908 0.757812 1.003659 0.283 Uiso 1 1 calc R U

loop_
_atom_site_aniso_label
_atom_site_aniso_U_11
_atom_site_aniso_U_22
_atom_site_aniso_U_33
_atom_site_aniso_U_23
_atom_site_aniso_U_13
_atom_site_aniso_U_12
S2 0.0474(6) 0.0523(6) 0.0626(7) -0.0098(5) -0.0095(4) -0.0076(5)
S1 0.0840(8) 0.0797(9) 0.0846(9) -0.0074(7) -0.0075(7) -0.0307(7)
N2 0.0377(16) 0.0426(17) 0.064(2) 0.0017(15) -0.0003(14) -0.0052(14)
N1 0.0410(17) 0.0419(18) 0.071(2) 0.0004(16) -0.0006(15) -0.0030(14)
O1 0.0545(16) 0.0599(18) 0.092(2) -0.0094(15) -0.0052(14) -0.0077(15)
N3 0.0414(17) 0.0446(18) 0.069(2) -0.0060(16) 0.0066(15) -0.0023(14)
O6 0.0540(16) 0.0700(19) 0.079(2) -0.0199(16) -0.0126(14) -0.0063(15)
C2 0.043(2) 0.041(2) 0.057(2) 0.0023(18) 0.0017(17) -0.0110(17)
C7 0.0398(19) 0.043(2) 0.062(3) 0.0049(18) 0.0041(18) -0.0091(17)
C13 0.0338(18) 0.053(2) 0.055(2) -0.0032(18) 0.0008(16) -0.0105(17)
O2 0.0662(18) 0.0671(19) 0.078(2) -0.0173(16) 0.0117(15) -0.0170(15)
C1 0.038(2) 0.040(2) 0.064(3) 0.0025(18) 0.0068(17) -0.0086(17)
O5 0.083(2) 0.0625(18) 0.085(2) -0.0102(15) -0.0381(16) 0.0172(16)
O3 0.0663(18) 0.081(2) 0.0660(19) -0.0248(15) -0.0053(14) 0.0108(16)
C6 0.045(2) 0.053(2) 0.071(3) 0.006(2) -0.0018(19) -0.0114(19)
C5 0.057(2) 0.054(2) 0.065(3) 0.0026(19) 0.0036(19) -0.022(2)
C4 0.062(3) 0.043(2) 0.072(3) -0.006(2) 0.009(2) -0.011(2)
C8 0.053(2) 0.053(2) 0.069(3) -0.004(2) 0.009(2) -0.017(2)
C3 0.051(2) 0.040(2) 0.074(3) 0.0007(19) 0.0007(19) -0.0066(18)
C14 0.067(3) 0.059(3) 0.075(3) -0.003(2) -0.016(2) -0.015(2)
C18 0.086(3) 0.059(3) 0.062(3) -0.002(2) -0.009(2) -0.035(2)
C17 0.128(4) 0.089(4) 0.074(3) -0.013(3) -0.008(3) -0.066(3)
O4 0.136(3) 0.161(3) 0.103(3) -0.006(2) -0.021(2) -0.112(3)
C15 0.086(3) 0.089(4) 0.074(3) 0.007(3) -0.023(3) -0.022(3)
C16 0.103(4) 0.120(4) 0.059(3) -0.011(3) -0.015(3) -0.058(4)
C9 0.108(4) 0.109(4) 0.078(3) -0.025(3) 0.003(3) -0.049(3)
C10 0.104(4) 0.202(7) 0.083(4) -0.033(4) -0.037(3) 0.023(5)
C11 0.160(8) 0.318(13) 0.170(8) 0.110(9) 0.028(6) 0.102(8)
C12 0.133(6) 0.167(7) 0.202(8) 0.069(6) -0.016(5) -0.021(5)

loop_
_atom_type_symbol
_atom_type_description
_atom_type_scat_dispersion_real
_atom_type_scat_dispersion_imag
_atom_type_scat_source
C C 0.0033 0.0016 'International Tables Vol C Tables 4.2.6.8 and 6.1.1.4'
H H 0.0000 0.0000 'International Tables Vol C Tables 4.2.6.8 and 6.1.1.4'
N N 0.0061 0.0033 'International Tables Vol C Tables 4.2.6.8 and 6.1.1.4'
O O 0.0106 0.0060 'International Tables Vol C Tables 4.2.6.8 and 6.1.1.4'
S S 0.1246 0.1234 'International Tables Vol C Tables 4.2.6.8 and 6.1.1.4'

loop_
_geom_angle_atom_site_label_1
_geom_angle_atom_site_label_2
_geom_angle_atom_site_label_3
_geom_angle
O5 S2 O4 114.3(2)
O5 S2 O3 110.97(19)
O4 S2 O3 111.7(2)
O5 S2 C13 107.69(18)
O4 S2 C13 105.09(19)
O3 S2 C13 106.61(16)
C5 S1 C10 104.8(3)
C1 N2 C2 108.7(3)
C1 N2 H2A 125.7
C2 N2 H2A 125.7
C1 N1 C7 108.9(3)
C1 N1 H1A 125.5
C7 N1 H1A 125.5
C1 N3 C8 122.9(3)
C1 N3 H3A 118.5
C8 N3 H3A 118.5
H6A O6 H6B 109.5
N2 C2 C7 107.1(3)
N2 C2 C3 132.7(3)
C7 C2 C3 120.3(4)
C6 C7 C2 122.8(4)
C6 C7 N1 131.2(3)
C2 C7 N1 106.1(3)
C18 C13 C14 119.8(4)
C18 C13 S2 120.8(3)
C14 C13 S2 119.4(3)
C8 O2 C9 115.4(3)
N1 C1 N2 109.3(3)
N1 C1 N3 123.2(3)
N2 C1 N3 127.5(3)
C7 C6 C5 117.8(3)
C7 C6 H6 121.1
C5 C6 H6 121.1
C6 C5 C4 118.8(4)
C6 C5 S1 124.3(3)
C4 C5 S1 116.9(3)
C3 C4 C5 122.8(4)
C3 C4 H4 118.6
C5 C4 H4 118.6
O1 C8 O2 125.6(4)
O1 C8 N3 124.6(4)
O2 C8 N3 109.8(3)
C4 C3 C2 117.5(3)
C4 C3 H3 121.2
C2 C3 H3 121.2
C15 C14 C13 119.8(4)
C15 C14 H14 120.1
C13 C14 H14 120.1
C13 C18 C17 119.6(4)
C13 C18 H18 120.2
C17 C18 H18 120.2
C16 C17 C18 120.7(5)
C16 C17 H17 119.6
C18 C17 H17 119.6
C16 C15 C14 120.5(4)
C16 C15 H15 119.8
C14 C15 H15 119.8
C15 C16 C17 119.6(5)
C15 C16 H16 120.2
C17 C16 H16 120.2
O2 C9 H9A 109.5
O2 C9 H9B 109.5
H9A C9 H9B 109.5
O2 C9 H9C 109.5
H9A C9 H9C 109.5
H9B C9 H9C 109.5
C11 C10 S1 125.9(6)
C11 C10 H10A 105.9
S1 C10 H10A 105.9
C11 C10 H10B 105.9
S1 C10 H10B 105.9
H10A C10 H10B 106.2
C10 C11 C12 135.4(9)
C10 C11 H11B 103.3
C12 C11 H11B 103.3
C10 C11 H11A 103.3
C12 C11 H11A 103.3
H11B C11 H11A 105.2
C11 C12 H12A 109.5
C11 C12 H12C 109.5
H12A C12 H12C 109.5
C11 C12 H12B 109.5
H12A C12 H12B 109.5
H12C C12 H12B 109.5

loop_
_geom_bond_atom_site_label_1
_geom_bond_atom_site_label_2
_geom_bond_distance
S2 O5 1.417(3)
S2 O4 1.440(4)
S2 O3 1.440(3)
S2 C13 1.757(4)
S1 C5 1.748(4)
S1 C10 1.780(6)
N2 C1 1.333(4)
N2 C2 1.374(5)
N2 H2A 0.8600
N1 C1 1.325(4)
N1 C7 1.387(5)
N1 H1A 0.8600
O1 C8 1.208(4)
N3 C1 1.346(5)
N3 C8 1.367(5)
N3 H3A 0.8600
O6 H6A 0.8500
O6 H6B 0.8497
C2 C7 1.381(4)
C2 C3 1.385(5)
C7 C6 1.367(5)
C13 C18 1.358(5)
C13 C14 1.381(5)
O2 C8 1.328(5)
O2 C9 1.427(5)
C6 C5 1.397(5)
C6 H6 0.9300
C5 C4 1.405(5)
C4 C3 1.366(5)
C4 H4 0.9300
C3 H3 0.9300
C14 C15 1.368(6)
C14 H14 0.9300
C18 C17 1.376(6)
C18 H18 0.9300
C17 C16 1.364(6)
C17 H17 0.9300
C15 C16 1.356(7)
C15 H15 0.9300
C16 H16 0.9300
C9 H9A 0.9600
C9 H9B 0.9600
C9 H9C 0.9600
C10 C11 1.181(7)
C10 H10A 0.9700
C10 H10B 0.9700
C11 C12 1.403(8)
C11 H11B 0.9700
C11 H11A 0.9700
C12 H12A 0.9600
C12 H12C 0.9600
C12 H12B 0.9600
